data_7205268
loop_
_publ_author_name
'Burrows, Andrew D.'
'Kelly, David J.'
'Haja Mohideen, M. Infas'
'Mahon, Mary F.'
'Pop, Viorica M.'
'Richardson, Christopher'

_publ_section_title
;
 Competition between coordination and hydrogen bonding in networks
 constructed using dipyridyl-1H-pyrazole ligands
;
_journal_issue 5
_journal_name_full CrystEngComm
_journal_page_first 1676
_journal_paper_doi 10.1039/c0ce00310g
_journal_volume 13
_journal_year 2011
_chemical_formula_sum 'C30 H28 N8 O5 Zn'
_chemical_formula_weight 645.97
_chemical_name_systematic
;
?
;
_space_group_IT_number 15
_symmetry_cell_setting monoclinic
_symmetry_space_group_name_Hall '-C 2yc'
_symmetry_space_group_name_H-M 'C 1 2/c 1'
_atom_sites_solution_hydrogens geom
_atom_sites_solution_primary direct
_atom_sites_solution_secondary difmap
_audit_creation_method SHELXL-97
_cell_angle_alpha 90.00
_cell_angle_beta 115.116(2)
_cell_angle_gamma 90.00
_cell_formula_units_Z 4
_cell_length_a 20.0990(6)
_cell_length_b 9.1430(4)
_cell_length_c 17.5490(7)
_cell_measurement_reflns_used 40525
_cell_measurement_temperature 150(2)
_cell_measurement_theta_max 25.028
_cell_measurement_theta_min 2.910
_cell_volume 2920.0(2)
_computing_cell_refinement 'HKL Scalepack (Otwinowski & Minor 1997)'
_computing_data_collection 'Collect (Bruker AXS BV 1997-2004)'
_computing_data_reduction 'Denzo & Scalepack (Otwinowski, Minor 1997)'
_computing_molecular_graphics 'ORTEX (P.McArdle 1995)'
_computing_publication_material 'SHELXL-97/2 (Sheldrick 1997)'
_computing_structure_refinement 'SHELXL-97/2 (Sheldrick 1997)'
_computing_structure_solution 'SHELXS-97 (Sheldrick 1990)'
_diffrn_ambient_temperature 150(2)
_diffrn_measured_fraction_theta_full 0.995
_diffrn_measured_fraction_theta_max 0.995
_diffrn_measurement_device_type '95mm CCD camera on \k-goniostat'
_diffrn_measurement_method CCD
_diffrn_radiation_monochromator 'horizonally mounted graphite crystal'
_diffrn_radiation_source 'fine-focus sealed tube'
_diffrn_radiation_type MoK\a
_diffrn_radiation_wavelength 0.71073
_diffrn_reflns_av_R_equivalents 0.0902
_diffrn_reflns_av_sigmaI/netI 0.0537
_diffrn_reflns_limit_h_max 23
_diffrn_reflns_limit_h_min -23
_diffrn_reflns_limit_k_max 10
_diffrn_reflns_limit_k_min -10
_diffrn_reflns_limit_l_max 20
_diffrn_reflns_limit_l_min -20
_diffrn_reflns_number 16494
_diffrn_reflns_theta_full 25.05
_diffrn_reflns_theta_max 25.05
_diffrn_reflns_theta_min 3.77
_exptl_absorpt_coefficient_mu 0.896
_exptl_absorpt_correction_T_max 0.888
_exptl_absorpt_correction_T_min 0.743
_exptl_absorpt_correction_type multi-scan
_exptl_absorpt_process_details
;
multi-scan from symmetry-related measurements
Sortav (Blessing 1995)
;
_exptl_crystal_colour colorless
_exptl_crystal_density_diffrn 1.469
_exptl_crystal_density_method 'not measured'
_exptl_crystal_description plate
_exptl_crystal_F_000 1336
_exptl_crystal_size_max 0.30
_exptl_crystal_size_mid 0.28
_exptl_crystal_size_min 0.08
_refine_diff_density_max 0.565
_refine_diff_density_min -0.466
_refine_diff_density_rms 0.096
_refine_ls_extinction_method none
_refine_ls_goodness_of_fit_ref 1.171
_refine_ls_hydrogen_treatment mixed
_refine_ls_matrix_type full
_refine_ls_number_parameters 225
_refine_ls_number_reflns 2573
_refine_ls_number_restraints 4
_refine_ls_restrained_S_all 1.170
_refine_ls_R_factor_all 0.0904
_refine_ls_R_factor_gt 0.0582
_refine_ls_shift/su_max 0.000
_refine_ls_shift/su_mean 0.000
_refine_ls_structure_factor_coef Fsqd
_refine_ls_weighting_details 'calc w=1/[\s^2^(Fo^2^)+(0.0784P)^2^+4.4982P] where P=(Fo^2^+2Fc^2^)/3'
_refine_ls_weighting_scheme calc
_refine_ls_wR_factor_gt 0.1443
_refine_ls_wR_factor_ref 0.1696
_reflns_number_gt 1860
_reflns_number_total 2573
_reflns_threshold_expression >2sigma(I)
_cod_data_source_file C0CE00310G.TXT
_cod_data_source_block k09adb05
_cod_depositor_comments
;
The following automatic conversions were performed:
'_symmetry_cell_setting' value 'Monoclinic' changed to 'monoclinic'
according to '/home/saulius/struct/CIF-dictionaries/cif_core.dic'
dictionary named 'cif_core.dic' version 2.4.1 from 2010-06-29.

Automatic conversion script
Id: cif_fix_enum 1555 2011-01-17 13:19:09Z saulius 
;
_cod_original_cell_volume 2919.98(19)
_cod_original_sg_symbol_H-M C2/c
_cod_database_code 7205268

loop_
_symmetry_equiv_pos_as_xyz
'x, y, z'
'-x, y, -z+1/2'
'x+1/2, y+1/2, z'
'-x+1/2, y+1/2, -z+1/2'
'-x, -y, -z'
'x, -y, z-1/2'
'-x+1/2, -y+1/2, -z'
'x+1/2, -y+1/2, z-1/2'

loop_
_atom_site_label
_atom_site_type_symbol
_atom_site_fract_x
_atom_site_fract_y
_atom_site_fract_z
_atom_site_U_iso_or_equiv
_atom_site_adp_type
_atom_site_occupancy
_atom_site_symmetry_multiplicity
_atom_site_calc_flag
_atom_site_refinement_flags
_atom_site_disorder_assembly
_atom_site_disorder_group
Zn1 Zn 0.0000 0.08299(8) -0.2500 0.0517(3) Uani 1 2 d S . .
O1 O -0.0574(4) 0.0124(7) -0.1953(4) 0.0731(18) Uani 0.60 1 d PD A 1
O2 O 0.0203(3) -0.1454(8) -0.1060(5) 0.0736(18) Uani 0.60 1 d PD A 1
O3 O 0.0464(5) 0.6279(11) 0.0352(6) 0.101(3) Uani 0.50 1 d P . .
O1A O -0.0029(4) -0.0789(8) -0.1707(5) 0.0415(16) Uiso 0.40 1 d PD A 2
O2A O -0.0790(5) 0.0853(10) -0.1580(6) 0.066(2) Uiso 0.40 1 d PD A 2
N1 N 0.0795(2) 0.2157(4) -0.1684(2) 0.0534(10) Uani 1 1 d . A .
N2 N 0.3065(2) 0.5090(4) 0.0147(2) 0.0485(9) Uani 1 1 d . . .
N3 N 0.3403(2) 0.6071(4) 0.0755(2) 0.0441(9) Uani 1 1 d D . .
N4 N 0.3625(2) 0.9874(4) 0.3032(2) 0.0539(10) Uani 1 1 d . A .
C1 C 0.0650(3) 0.2918(6) -0.1123(3) 0.0580(13) Uani 1 1 d . . .
H1 H 0.0183 0.2798 -0.1114 0.070 Uiso 1 1 calc R A .
C2 C 0.1147(3) 0.3871(5) -0.0555(3) 0.0571(13) Uani 1 1 d . A .
H2 H 0.1014 0.4406 -0.0176 0.069 Uiso 1 1 calc R . .
C3 C 0.1837(3) 0.4050(5) -0.0535(3) 0.0474(11) Uani 1 1 d . . .
C4 C 0.1996(3) 0.3233(5) -0.1108(3) 0.0500(11) Uani 1 1 d . A .
H4 H 0.2466 0.3302 -0.1113 0.060 Uiso 1 1 calc R . .
C5 C 0.1463(3) 0.2320(5) -0.1669(3) 0.0530(12) Uani 1 1 d . . .
H5 H 0.1576 0.1783 -0.2062 0.064 Uiso 1 1 calc R A .
C6 C 0.2379(3) 0.5053(4) 0.0066(3) 0.0451(11) Uani 1 1 d . A .
C7 C 0.2280(3) 0.6031(4) 0.0622(3) 0.0437(10) Uani 1 1 d . . .
H7 H 0.1840 0.6209 0.0685 0.052 Uiso 1 1 calc R A .
C8 C 0.2948(2) 0.6674(4) 0.1056(2) 0.0400(10) Uani 1 1 d . A .
C9 C 0.3185(2) 0.7780(4) 0.1730(3) 0.0416(10) Uani 1 1 d . . .
C10 C 0.2693(3) 0.8381(5) 0.2003(3) 0.0456(10) Uani 1 1 d . A .
H10 H 0.2193 0.8087 0.1751 0.055 Uiso 1 1 calc R . .
C11 C 0.2928(3) 0.9410(5) 0.2642(3) 0.0526(12) Uani 1 1 d . . .
H11 H 0.2577 0.9809 0.2813 0.063 Uiso 1 1 calc R A .
C12 C 0.4094(3) 0.9294(5) 0.2754(3) 0.0523(12) Uani 1 1 d . . .
H12 H 0.4591 0.9613 0.3012 0.063 Uiso 1 1 calc R A .
C13 C 0.3908(2) 0.8276(5) 0.2127(3) 0.0477(11) Uani 1 1 d . A .
H13 H 0.4270 0.7909 0.1962 0.057 Uiso 1 1 calc R . .
C14 C -0.0399(7) -0.0793(17) -0.1365(7) 0.053(3) Uani 0.60 1 d PD A 1
C15 C -0.0925(5) -0.1028(11) -0.0969(6) 0.056(2) Uani 0.60 1 d PD A 1
H15A H -0.1360 -0.0414 -0.1254 0.084 Uiso 0.60 1 calc PR A 1
H15B H -0.0684 -0.0764 -0.0372 0.084 Uiso 0.60 1 calc PR A 1
H15C H -0.1072 -0.2058 -0.1024 0.084 Uiso 0.60 1 calc PR A 1
C14A C -0.0449(12) -0.0344(16) -0.1393(13) 0.041(6) Uiso 0.40 1 d PD A 2
C15A C -0.0579(8) -0.1322(15) -0.0776(8) 0.052(4) Uiso 0.40 1 d PD A 2
H15D H -0.0310 -0.2242 -0.0714 0.078 Uiso 0.40 1 calc PR A 2
H15E H -0.1105 -0.1527 -0.0985 0.078 Uiso 0.40 1 calc PR A 2
H15F H -0.0405 -0.0831 -0.0229 0.078 Uiso 0.40 1 calc PR A 2
H3 H 0.3890(5) 0.620(4) 0.093(2) 0.036(12) Uiso 1 1 d D . .

loop_
_atom_site_aniso_label
_atom_site_aniso_U_11
_atom_site_aniso_U_22
_atom_site_aniso_U_33
_atom_site_aniso_U_23
_atom_site_aniso_U_13
_atom_site_aniso_U_12
Zn1 0.0703(6) 0.0370(4) 0.0400(4) 0.000 0.0159(4) 0.000
O1 0.105(5) 0.069(4) 0.052(4) -0.001(3) 0.039(4) -0.023(4)
O2 0.043(3) 0.076(4) 0.095(5) -0.019(4) 0.023(3) 0.000(3)
O3 0.104(6) 0.131(8) 0.102(7) 0.034(6) 0.076(6) 0.072(6)
N1 0.070(3) 0.046(2) 0.038(2) 0.0037(17) 0.0177(19) -0.005(2)
N2 0.065(3) 0.037(2) 0.043(2) 0.0013(16) 0.0224(19) -0.0020(18)
N3 0.052(2) 0.036(2) 0.046(2) 0.0026(16) 0.0228(19) -0.0013(17)
N4 0.062(3) 0.045(2) 0.051(2) -0.0041(18) 0.021(2) 0.000(2)
C1 0.062(3) 0.062(3) 0.045(3) 0.002(2) 0.017(2) -0.010(3)
C2 0.075(4) 0.053(3) 0.039(2) -0.001(2) 0.020(2) -0.007(3)
C3 0.063(3) 0.034(2) 0.039(2) 0.0111(19) 0.015(2) -0.001(2)
C4 0.065(3) 0.039(2) 0.043(2) 0.006(2) 0.020(2) 0.002(2)
C5 0.074(3) 0.037(2) 0.042(2) 0.004(2) 0.019(2) -0.003(2)
C6 0.061(3) 0.035(2) 0.034(2) 0.0085(18) 0.016(2) 0.001(2)
C7 0.049(3) 0.041(2) 0.041(2) 0.0109(19) 0.018(2) 0.002(2)
C8 0.051(3) 0.034(2) 0.036(2) 0.0099(17) 0.019(2) 0.0032(19)
C9 0.051(3) 0.032(2) 0.040(2) 0.0088(17) 0.017(2) 0.0023(19)
C10 0.047(3) 0.049(3) 0.042(2) 0.003(2) 0.020(2) -0.003(2)
C11 0.060(3) 0.053(3) 0.048(3) -0.003(2) 0.026(2) 0.002(2)
C12 0.049(3) 0.040(2) 0.060(3) -0.001(2) 0.016(2) -0.003(2)
C13 0.050(3) 0.038(2) 0.056(3) 0.005(2) 0.023(2) 0.006(2)
C14 0.065(8) 0.046(8) 0.046(6) -0.011(6) 0.020(5) -0.016(7)
C15 0.039(5) 0.077(6) 0.057(5) 0.014(4) 0.025(4) 0.005(5)

loop_
_atom_type_symbol
_atom_type_description
_atom_type_scat_dispersion_real
_atom_type_scat_dispersion_imag
_atom_type_scat_source
C C 0.0033 0.0016 'International Tables Vol C Tables 4.2.6.8 and 6.1.1.4'
H H 0.0000 0.0000 'International Tables Vol C Tables 4.2.6.8 and 6.1.1.4'
O O 0.0106 0.0060 'International Tables Vol C Tables 4.2.6.8 and 6.1.1.4'
N N 0.0061 0.0033 'International Tables Vol C Tables 4.2.6.8 and 6.1.1.4'
Zn Zn 0.2839 1.4301 'International Tables Vol C Tables 4.2.6.8 and 6.1.1.4'

loop_
_geom_angle_atom_site_label_1
_geom_angle_atom_site_label_2
_geom_angle_atom_site_label_3
_geom_angle
_geom_angle_site_symmetry_1
_geom_angle_site_symmetry_3
_geom_angle_publ_flag
O1 Zn1 O1 140.3(4) 2_554 . ?
O1 Zn1 N1 95.4(3) 2_554 . ?
O1 Zn1 N1 108.1(2) . . ?
O1 Zn1 N1 108.1(2) 2_554 2_554 ?
O1 Zn1 N1 95.4(3) . 2_554 ?
N1 Zn1 N1 106.7(2) . 2_554 ?
O1 Zn1 O1A 38.1(3) 2_554 2_554 ?
O1 Zn1 O1A 107.2(3) . 2_554 ?
N1 Zn1 O1A 132.0(2) . 2_554 ?
N1 Zn1 O1A 101.1(2) 2_554 2_554 ?
O1 Zn1 O1A 107.2(3) 2_554 . ?
O1 Zn1 O1A 38.1(3) . . ?
N1 Zn1 O1A 101.1(2) . . ?
N1 Zn1 O1A 132.0(2) 2_554 . ?
O1A Zn1 O1A 87.5(4) 2_554 . ?
C14 O1 Zn1 128.5(8) . . ?
C14A O1A Zn1 106.4(9) . . ?
C1 N1 C5 117.3(4) . . ?
C1 N1 Zn1 118.6(3) . . ?
C5 N1 Zn1 124.1(3) . . ?
C6 N2 N3 104.8(4) . . ?
N2 N3 C8 112.7(4) . . ?
N2 N3 H3 118(3) . . ?
C8 N3 H3 129(3) . . ?
C12 N4 C11 115.7(4) . . ?
N1 C1 C2 122.9(5) . . ?
N1 C1 H1 118.5 . . ?
C2 C1 H1 118.5 . . ?
C3 C2 C1 120.3(5) . . ?
C3 C2 H2 119.9 . . ?
C1 C2 H2 119.9 . . ?
C2 C3 C4 117.0(4) . . ?
C2 C3 C6 121.4(4) . . ?
C4 C3 C6 121.6(5) . . ?
C5 C4 C3 119.3(5) . . ?
C5 C4 H4 120.4 . . ?
C3 C4 H4 120.4 . . ?
N1 C5 C4 123.2(5) . . ?
N1 C5 H5 118.4 . . ?
C4 C5 H5 118.4 . . ?
N2 C6 C7 111.0(4) . . ?
N2 C6 C3 120.8(4) . . ?
C7 C6 C3 128.1(4) . . ?
C8 C7 C6 105.5(4) . . ?
C8 C7 H7 127.3 . . ?
C6 C7 H7 127.3 . . ?
N3 C8 C7 106.0(4) . . ?
N3 C8 C9 123.5(4) . . ?
C7 C8 C9 130.6(4) . . ?
C10 C9 C13 116.4(4) . . ?
C10 C9 C8 121.1(4) . . ?
C13 C9 C8 122.5(4) . . ?
C9 C10 C11 120.2(4) . . ?
C9 C10 H10 119.9 . . ?
C11 C10 H10 119.9 . . ?
N4 C11 C10 123.5(5) . . ?
N4 C11 H11 118.2 . . ?
C10 C11 H11 118.2 . . ?
N4 C12 C13 124.6(4) . . ?
N4 C12 H12 117.7 . . ?
C13 C12 H12 117.7 . . ?
C12 C13 C9 119.7(4) . . ?
C12 C13 H13 120.2 . . ?
C9 C13 H13 120.2 . . ?
O2 C14 O1 123.7(9) . . ?
O2 C14 C15 118.4(10) . . ?
O1 C14 C15 117.8(12) . . ?
C14 C15 H15A 109.5 . . ?
C14 C15 H15B 109.5 . . ?
H15A C15 H15B 109.5 . . ?
C14 C15 H15C 109.5 . . ?
H15A C15 H15C 109.5 . . ?
H15B C15 H15C 109.5 . . ?
O2A C14A O1A 124.1(13) . . ?
O2A C14A C15A 117.4(13) . . ?
O1A C14A C15A 118.4(14) . . ?
C14A C15A H15D 109.5 . . ?
C14A C15A H15E 109.5 . . ?
H15D C15A H15E 109.5 . . ?
C14A C15A H15F 109.5 . . ?
H15D C15A H15F 109.5 . . ?
H15E C15A H15F 109.5 . . ?

loop_
_geom_bond_atom_site_label_1
_geom_bond_atom_site_label_2
_geom_bond_distance
_geom_bond_site_symmetry_2
_geom_bond_publ_flag
Zn1 O1 1.899(6) 2_554 ?
Zn1 O1 1.899(6) . ?
Zn1 N1 2.033(4) . ?
Zn1 N1 2.033(4) 2_554 ?
Zn1 O1A 2.049(8) 2_554 ?
Zn1 O1A 2.049(8) . ?
O1 C14 1.260(12) . ?
O2 C14 1.252(16) . ?
O1A C14A 1.256(16) . ?
O2A C14A 1.259(18) . ?
N1 C1 1.335(6) . ?
N1 C5 1.340(6) . ?
N2 C6 1.327(6) . ?
N2 N3 1.337(5) . ?
N3 C8 1.353(6) . ?
N3 H3 0.900(5) . ?
N4 C12 1.340(6) . ?
N4 C11 1.340(6) . ?
C1 C2 1.381(7) . ?
C1 H1 0.9500 . ?
C2 C3 1.382(7) . ?
C2 H2 0.9500 . ?
C3 C4 1.394(7) . ?
C3 C6 1.472(6) . ?
C4 C5 1.386(6) . ?
C4 H4 0.9500 . ?
C5 H5 0.9500 . ?
C6 C7 1.398(6) . ?
C7 C8 1.364(6) . ?
C7 H7 0.9500 . ?
C8 C9 1.473(6) . ?
C9 C10 1.381(6) . ?
C9 C13 1.394(6) . ?
C10 C11 1.384(6) . ?
C10 H10 0.9500 . ?
C11 H11 0.9500 . ?
C12 C13 1.367(6) . ?
C12 H12 0.9500 . ?
C13 H13 0.9500 . ?
C14 C15 1.506(11) . ?
C15 H15A 0.9800 . ?
C15 H15B 0.9800 . ?
C15 H15C 0.9800 . ?
C14A C15A 1.510(15) . ?
C15A H15D 0.9800 . ?
C15A H15E 0.9800 . ?
C15A H15F 0.9800 . ?

loop_
_geom_torsion_atom_site_label_1
_geom_torsion_atom_site_label_2
_geom_torsion_atom_site_label_3
_geom_torsion_atom_site_label_4
_geom_torsion
_geom_torsion_site_symmetry_1
_geom_torsion_site_symmetry_2
_geom_torsion_site_symmetry_3
_geom_torsion_site_symmetry_4
_geom_torsion_publ_flag
O1 Zn1 O1 C14 51.9(9) 2_554 . . . ?
N1 Zn1 O1 C14 -71.5(10) . . . . ?
N1 Zn1 O1 C14 178.9(10) 2_554 . . . ?
O1A Zn1 O1 C14 75.5(10) 2_554 . . . ?
O1A Zn1 O1 C14 13.5(9) . . . . ?
O1 Zn1 O1A C14A -175.8(11) 2_554 . . . ?
O1 Zn1 O1A C14A -20.3(11) . . . . ?
N1 Zn1 O1A C14A 84.9(12) . . . . ?
N1 Zn1 O1A C14A -40.0(12) 2_554 . . . ?
O1A Zn1 O1A C14A -142.7(12) 2_554 . . . ?
O1 Zn1 N1 C1 -178.8(4) 2_554 . . . ?
O1 Zn1 N1 C1 -31.2(4) . . . . ?
N1 Zn1 N1 C1 70.5(3) 2_554 . . . ?
O1A Zn1 N1 C1 -166.7(4) 2_554 . . . ?
O1A Zn1 N1 C1 -70.0(4) . . . . ?
O1 Zn1 N1 C5 1.1(4) 2_554 . . . ?
O1 Zn1 N1 C5 148.7(4) . . . . ?
N1 Zn1 N1 C5 -109.7(4) 2_554 . . . ?
O1A Zn1 N1 C5 13.1(5) 2_554 . . . ?
O1A Zn1 N1 C5 109.8(4) . . . . ?
C6 N2 N3 C8 -0.7(4) . . . . ?
C5 N1 C1 C2 1.6(7) . . . . ?
Zn1 N1 C1 C2 -178.6(4) . . . . ?
N1 C1 C2 C3 -1.5(7) . . . . ?
C1 C2 C3 C4 0.0(6) . . . . ?
C1 C2 C3 C6 -179.7(4) . . . . ?
C2 C3 C4 C5 1.2(6) . . . . ?
C6 C3 C4 C5 -179.1(4) . . . . ?
C1 N1 C5 C4 -0.3(6) . . . . ?
Zn1 N1 C5 C4 179.8(3) . . . . ?
C3 C4 C5 N1 -1.1(7) . . . . ?
N3 N2 C6 C7 0.5(4) . . . . ?
N3 N2 C6 C3 -178.1(3) . . . . ?
C2 C3 C6 N2 172.0(4) . . . . ?
C4 C3 C6 N2 -7.7(6) . . . . ?
C2 C3 C6 C7 -6.4(7) . . . . ?
C4 C3 C6 C7 173.9(4) . . . . ?
N2 C6 C7 C8 -0.2(5) . . . . ?
C3 C6 C7 C8 178.3(4) . . . . ?
N2 N3 C8 C7 0.6(5) . . . . ?
N2 N3 C8 C9 179.8(3) . . . . ?
C6 C7 C8 N3 -0.3(4) . . . . ?
C6 C7 C8 C9 -179.3(4) . . . . ?
N3 C8 C9 C10 178.7(4) . . . . ?
C7 C8 C9 C10 -2.4(7) . . . . ?
N3 C8 C9 C13 -1.4(6) . . . . ?
C7 C8 C9 C13 177.5(4) . . . . ?
C13 C9 C10 C11 -0.4(6) . . . . ?
C8 C9 C10 C11 179.5(4) . . . . ?
C12 N4 C11 C10 1.2(7) . . . . ?
C9 C10 C11 N4 -0.5(7) . . . . ?
C11 N4 C12 C13 -1.0(7) . . . . ?
N4 C12 C13 C9 0.2(7) . . . . ?
C10 C9 C13 C12 0.6(6) . . . . ?
C8 C9 C13 C12 -179.3(4) . . . . ?
Zn1 O1 C14 O2 -3.2(18) . . . . ?
Zn1 O1 C14 C15 172.6(7) . . . . ?
Zn1 O1A C14A O2A 2(2) . . . . ?
Zn1 O1A C14A C15A 180.0(14) . . . . ?
